data_7711754
loop_
_publ_author_name
'Zhong, Jingjing'
'Hong, Zhaoguo'
'Huang, Sudi'
'Zhong, Qiongqiong'
'Zhang, Liangliang'
'Zhao, Shulin'
'Liang, Hong'
'Huang, Fu-Ping'

_publ_section_title
;
 A triphenylphosphine coordinated Cu(i) Fenton-like agent with ferrocene
 moieties for enhanced chemodynamic therapy
;
_journal_name_full 'Dalton Transactions'
_journal_paper_doi 10.1039/D2DT03088H
_journal_year 2022
_chemical_formula_moiety 'C48 H41 Cu Fe N2 O P2, N O3'
_chemical_formula_sum 'C48 H41 Cu Fe N3 O4 P2'
_chemical_formula_weight 905.17
_space_group_crystal_system monoclinic
_space_group_IT_number 14
_space_group_name_Hall '-P 2ybc'
_space_group_name_H-M_alt 'P 1 21/c 1'
_atom_sites_solution_hydrogens geom
_atom_sites_solution_primary dual
_audit_creation_date 2020-11-30
_audit_creation_method
;
Olex2 1.3
(compiled 2020.06.28 svn.raecde09e for OlexSys, GUI svn.r6132)
;
_audit_update_record
;
2022-09-05 deposited with the CCDC.	2022-11-14 downloaded from the CCDC.
;
_cell_angle_alpha 90
_cell_angle_beta 109.2340(10)
_cell_angle_gamma 90
_cell_formula_units_Z 4
_cell_length_a 13.7163(2)
_cell_length_b 20.0068(3)
_cell_length_c 16.7064(2)
_cell_measurement_reflns_used 16955
_cell_measurement_temperature 295.76(10)
_cell_measurement_theta_max 76.3150
_cell_measurement_theta_min 2.1880
_cell_volume 4328.65(11)
_computing_cell_refinement 'CrysAlisPro 1.171.40.84a (Rigaku OD, 2020)'
_computing_data_collection 'CrysAlisPro 1.171.40.84a (Rigaku OD, 2020)'
_computing_data_reduction 'CrysAlisPro 1.171.40.84a (Rigaku OD, 2020)'
_computing_molecular_graphics 'Olex2 1.3 (Dolomanov et al., 2009)'
_computing_publication_material 'Olex2 1.3 (Dolomanov et al., 2009)'
_computing_structure_refinement 'SHELXL 2014/7 (Sheldrick, 2015)'
_computing_structure_solution 'SHELXT 2018/2 (Sheldrick, 2018)'
_diffrn_ambient_environment air
_diffrn_ambient_temperature 295.76(10)
_diffrn_detector 'Hybrid Pixel Array Detector'
_diffrn_detector_area_resol_mean 10.0000
_diffrn_detector_type HyPix
_diffrn_measured_fraction_theta_full 0.995
_diffrn_measured_fraction_theta_max 0.966
_diffrn_measurement_details
;
List of Runs (angles in degrees, time in seconds):

  # Type    Start    End  Width  t~exp~   \w     \q     \k     \f   Frames
#--------------------------------------------------------------------------
  1  \w    113.00 138.00   0.50    0.78    --  108.56 124.00-137.00   50
  2  \w    102.00 128.00   0.50    0.78    --  108.56 125.00 -30.00   52
  3  \w    152.00 178.00   0.50    0.78    --  108.56 125.00 -30.00   52
  4  \w    112.00 178.00   0.50    0.78    --  108.56  45.00  30.00  132
  5  \w    -27.00  28.00   0.50    0.19    --  -47.12  19.00  90.00  110
  6  \w    -47.00 -17.00   0.50    0.78    --  -88.50  45.00 -30.00   60
  7  \w    -50.00 -16.00   0.50    0.78    --  -88.50  45.00   0.00   68
  8  \w    -49.00 -19.00   0.50    0.78    --  -88.50  45.00  30.00   60
  9  \w    -49.00 -16.00   0.50    0.78    --  -88.50  45.00  90.00   66
 10  \w    -51.00 -16.00   0.50    0.78    --  -88.50  45.00  60.00   70
 11  \w    -27.00  24.00   0.50    0.19    --  -47.12  19.00-180.00  102
 12  \w    -83.00 -38.00   0.50    0.19    --  -47.12 124.00-137.00   90
 13  \w    -74.00 -49.00   0.50    0.78    --  -88.50 124.00-137.00   50
 14  \w    -87.00 -62.00   0.50    0.78    --  -88.50 146.00  27.00   50
 15  \w   -142.00 -81.00   0.50    0.78    --  -88.50-146.00 -22.00  122
 16  \w   -115.00 -89.00   0.50    0.19    --  -47.12-125.00-180.00   52
 17  \w   -118.00 -92.00   0.50    0.19    --  -47.12-146.00 -22.00   52
 18  \w   -141.00-116.00   0.50    0.78    --  -88.50-124.00 143.00   50
 19  \w   -138.00 -84.00   0.50    0.78    --  -88.50 -94.00 150.00  108
 20  \w    -98.00 -73.00   0.50    0.78    --  -88.50 -30.00  30.00   50
 21  \w   -150.00-123.00   0.50    0.78    --  -88.50 -30.00  30.00   54
 22  \w   -118.00 -68.00   0.50    0.19    --  -47.12 -57.00-180.00  100
 23  \w    -65.00 -39.00   0.50    0.19    --  -47.12 -57.00-180.00   52
 24  \w     53.00  78.00   0.50    0.19    --   47.12-146.00 -22.00   50
 25  \w     36.00 111.00   0.50    0.78    --  108.56-125.00-180.00  150
 26  \w     46.00 126.00   0.50    0.78    --  108.56-146.00 -22.00  160
 27  \w     70.00  97.00   0.50    0.78    --  108.56 -94.00-180.00   54
 28  \w     48.00 103.00   0.50    0.78    --  108.56 -94.00 -30.00  110
 29  \w     40.00  65.00   0.50    0.19    --   47.12-124.00 143.00   50
 30  \w     36.00 108.00   0.50    0.78    --  108.56-124.00 143.00  144
 31  \w     58.00  84.00   0.50    0.78    --  108.56 -94.00 150.00   52
 32  \w     37.00  71.00   0.50    0.78    --  108.56 -61.00 120.00   68
 33  \w     39.00  70.00   0.50    0.78    --  108.56 -61.00 150.00   62
 34  \w     46.00  71.00   0.50    0.78    --  108.56 -61.00 -90.00   50
 35  \w    -21.00  27.00   0.50    0.19    --   47.12 -19.00-150.00   96
 36  \w     38.00  65.00   0.50    0.78    --  108.56 -61.00-180.00   54
;
_diffrn_measurement_device 'four-circle diffractometer'
_diffrn_measurement_device_type 'XtaLAB Synergy, Dualflex, HyPix'
_diffrn_measurement_method '\w scans'
_diffrn_orient_matrix_type 'CrysAlisPro convention (1999,Acta A55,543-557)'
_diffrn_orient_matrix_UB_11 -0.0066803000
_diffrn_orient_matrix_UB_12 0.0767860000
_diffrn_orient_matrix_UB_13 0.0026913000
_diffrn_orient_matrix_UB_21 0.1174343000
_diffrn_orient_matrix_UB_22 0.0048322000
_diffrn_orient_matrix_UB_23 0.0180835000
_diffrn_orient_matrix_UB_31 -0.0179571000
_diffrn_orient_matrix_UB_32 0.0030611000
_diffrn_orient_matrix_UB_33 -0.0959195000
_diffrn_radiation_monochromator mirror
_diffrn_radiation_probe x-ray
_diffrn_radiation_type 'Cu K\a'
_diffrn_radiation_wavelength 1.54184
_diffrn_reflns_av_R_equivalents 0.0386
_diffrn_reflns_av_unetI/netI 0.0306
_diffrn_reflns_Laue_measured_fraction_full 0.995
_diffrn_reflns_Laue_measured_fraction_max 0.966
_diffrn_reflns_limit_h_max 17
_diffrn_reflns_limit_h_min -16
_diffrn_reflns_limit_k_max 23
_diffrn_reflns_limit_k_min -24
_diffrn_reflns_limit_l_max 15
_diffrn_reflns_limit_l_min -20
_diffrn_reflns_number 38992
_diffrn_reflns_point_group_measured_fraction_full 0.995
_diffrn_reflns_point_group_measured_fraction_max 0.966
_diffrn_reflns_theta_full 67.684
_diffrn_reflns_theta_max 74.487
_diffrn_reflns_theta_min 3.568
_diffrn_source 'micro-focus sealed X-ray tube'
_diffrn_source_type 'PhotonJet (Cu) X-ray Source'
_exptl_absorpt_coefficient_mu 4.372
_exptl_absorpt_correction_T_max 1.00000
_exptl_absorpt_correction_T_min 0.62664
_exptl_absorpt_correction_type multi-scan
_exptl_absorpt_process_details
;
CrysAlisPro 1.171.40.84a (Rigaku Oxford Diffraction, 2020)
Empirical absorption correction using spherical harmonics,
implemented in SCALE3 ABSPACK scaling algorithm.
;
_exptl_crystal_colour red
_exptl_crystal_density_diffrn 1.389
_exptl_crystal_description block
_exptl_crystal_F_000 1868
_exptl_crystal_size_max 0.32
_exptl_crystal_size_mid 0.24
_exptl_crystal_size_min 0.16
_refine_diff_density_max 0.599
_refine_diff_density_min -0.768
_refine_diff_density_rms 0.052
_refine_ls_extinction_method none
_refine_ls_goodness_of_fit_ref 1.039
_refine_ls_hydrogen_treatment constr
_refine_ls_matrix_type full
_refine_ls_number_parameters 532
_refine_ls_number_reflns 8544
_refine_ls_number_restraints 60
_refine_ls_restrained_S_all 1.088
_refine_ls_R_factor_all 0.0571
_refine_ls_R_factor_gt 0.0474
_refine_ls_shift/su_max 0.001
_refine_ls_shift/su_mean 0.000
_refine_ls_structure_factor_coef Fsqd
_refine_ls_weighting_details 'w=1/[\s^2^(Fo^2^)+(0.0651P)^2^+2.2072P] where P=(Fo^2^+2Fc^2^)/3'
_refine_ls_weighting_scheme calc
_refine_ls_wR_factor_gt 0.1229
_refine_ls_wR_factor_ref 0.1286
_reflns_Friedel_coverage 0.000
_reflns_number_gt 7214
_reflns_number_total 8544
_reflns_threshold_expression 'I > 2\s(I)'
_cod_data_source_file d2dt03088h2.cif
_cod_data_source_block hfp-zjj-fc-cu
_cod_database_code 7711754
_shelx_shelxl_version_number 2014/7
_shelx_space_group_comment
;
The symmetry employed for this shelxl refinement is uniquely defined
by the following loop, which should always be used as a source of
symmetry information in preference to the above space-group names.
They are only intended as comments.
;
_shelx_estimated_absorpt_t_max 0.541
_shelx_estimated_absorpt_t_min 0.335
_reflns_odcompleteness_completeness 99.66
_reflns_odcompleteness_iscentric 1
_reflns_odcompleteness_theta 66.97
_olex2_refinement_description
;
1. Fixed Uiso
 At 1.2 times of:
  All C(H) groups, All N(H) groups
2. Uiso/Uaniso restraints and constraints
Uanis(O3) \\sim Ueq, Uanis(C39) \\sim Ueq, Uanis(C40) \\sim Ueq, Uanis(C42)
\\sim Ueq, Uanis(C43) \\sim Ueq, Uanis(C46) \\sim Ueq, Uanis(C29) \\sim Ueq,
Uanis(C30) \\sim Ueq, Uanis(C28) \\sim Ueq, Uanis(C27) \\sim Ueq: with sigma of
0.01 and sigma for terminal atoms of 0.02
3.a Aromatic/amide H refined with riding coordinates:
 N2(H2), C2(H2A), C3(H3), C4(H4), C5(H5), C6(H6), C8(H8), C9(H9), C10(H10),
 C11(H11), C12(H12), C14(H14), C15(H15), C16(H16), C17(H17), C18(H18), C20(H20),
  C21(H21), C22(H22), C23(H23), C24(H24), C26(H26), C27(H27), C28(H28),
 C29(H29), C30(H30), C32(H32), C33(H33), C34(H34), C35(H35), C36(H36), C37(H37),
  C38(H38), C39(H39), C40(H40), C41(H41), C42(H42), C43(H43), C45(H45),
 C46(H46), C47(H47)
;
_olex2_submission_special_instructions 'No special instructions were received'
_oxdiff_exptl_absorpt_empirical_details
;
Empirical correction (ABSPACK) includes:
- Absorption correction using spherical harmonics
- Frame scaling
;
_oxdiff_exptl_absorpt_empirical_full_max 2.224
_oxdiff_exptl_absorpt_empirical_full_min 0.779

loop_
_space_group_symop_operation_xyz
'x, y, z'
'-x, y+1/2, -z+1/2'
'-x, -y, -z'
'x, -y-1/2, z-1/2'

loop_
_atom_site_label
_atom_site_type_symbol
_atom_site_fract_x
_atom_site_fract_y
_atom_site_fract_z
_atom_site_U_iso_or_equiv
_atom_site_adp_type
_atom_site_occupancy
_atom_site_site_symmetry_order
_atom_site_calc_flag
_atom_site_refinement_flags_posn
_atom_site_refinement_flags_adp
_atom_site_refinement_flags_occupancy
_atom_site_disorder_assembly
_atom_site_disorder_group
Cu1 Cu 0.31525(3) 0.55684(2) 0.30556(2) 0.04347(12) Uani 1 1 d . . . . .
Fe1 Fe 0.01807(5) 0.41638(3) 0.29415(3) 0.07213(19) Uani 1 1 d . . . . .
P1 P 0.25286(5) 0.63697(4) 0.37399(4) 0.04410(16) Uani 1 1 d . . . . .
P2 P 0.32800(6) 0.56994(3) 0.17663(4) 0.04645(17) Uani 1 1 d . . . . .
O1 O 0.46385(14) 0.55269(10) 0.41174(11) 0.0530(5) Uani 1 1 d . . . . .
N1 N 0.31022(18) 0.46373(12) 0.35892(13) 0.0492(5) Uani 1 1 d . . . . .
N2 N 0.39324(18) 0.45463(12) 0.43312(14) 0.0505(5) Uani 1 1 d . . . . .
H2 H 0.3999 0.4187 0.4627 0.061 Uiso 1 1 calc R U . . .
C1 C 0.2929(2) 0.61731(15) 0.48723(16) 0.0490(6) Uani 1 1 d . . . . .
C2 C 0.3568(3) 0.65867(19) 0.54888(19) 0.0713(9) Uani 1 1 d . . . . .
H2A H 0.3743 0.7007 0.5342 0.086 Uiso 1 1 calc R U . . .
C3 C 0.3947(4) 0.6374(2) 0.6325(2) 0.0934(13) Uani 1 1 d . . . . .
H3 H 0.4373 0.6655 0.6737 0.112 Uiso 1 1 calc R U . . .
C4 C 0.3700(4) 0.5754(2) 0.6548(2) 0.0851(12) Uani 1 1 d . . . . .
H4 H 0.3966 0.5613 0.7109 0.102 Uiso 1 1 calc R U . . .
C5 C 0.3061(3) 0.5344(2) 0.5948(2) 0.0739(10) Uani 1 1 d . . . . .
H5 H 0.2882 0.4926 0.6100 0.089 Uiso 1 1 calc R U . . .
C6 C 0.2682(3) 0.55526(16) 0.51161(19) 0.0594(7) Uani 1 1 d . . . . .
H6 H 0.2251 0.5270 0.4710 0.071 Uiso 1 1 calc R U . . .
C7 C 0.1139(2) 0.65069(15) 0.34236(17) 0.0499(6) Uani 1 1 d . . . . .
C8 C 0.0589(3) 0.65161(18) 0.3990(2) 0.0647(8) Uani 1 1 d . . . . .
H8 H 0.0934 0.6459 0.4566 0.078 Uiso 1 1 calc R U . . .
C9 C -0.0458(3) 0.6609(2) 0.3703(3) 0.0819(11) Uani 1 1 d . . . . .
H9 H -0.0821 0.6617 0.4085 0.098 Uiso 1 1 calc R U . . .
C10 C -0.0967(3) 0.6690(3) 0.2863(3) 0.0935(13) Uani 1 1 d . . . . .
H10 H -0.1678 0.6752 0.2674 0.112 Uiso 1 1 calc R U . . .
C11 C -0.0445(3) 0.6680(3) 0.2284(3) 0.0902(13) Uani 1 1 d . . . . .
H11 H -0.0800 0.6736 0.1709 0.108 Uiso 1 1 calc R U . . .
C12 C 0.0610(2) 0.6587(2) 0.2569(2) 0.0685(9) Uani 1 1 d . . . . .
H12 H 0.0967 0.6578 0.2183 0.082 Uiso 1 1 calc R U . . .
C13 C 0.3068(2) 0.71977(15) 0.37048(16) 0.0536(7) Uani 1 1 d . . . . .
C14 C 0.2547(3) 0.77831(18) 0.3721(2) 0.0750(10) Uani 1 1 d . . . . .
H14 H 0.1879 0.7770 0.3745 0.090 Uiso 1 1 calc R U . . .
C15 C 0.3024(4) 0.8396(2) 0.3702(3) 0.0964(15) Uani 1 1 d . . . . .
H15 H 0.2670 0.8792 0.3703 0.116 Uiso 1 1 calc R U . . .
C16 C 0.4015(4) 0.8416(2) 0.3682(3) 0.0979(15) Uani 1 1 d . . . . .
H16 H 0.4332 0.8825 0.3674 0.118 Uiso 1 1 calc R U . . .
C17 C 0.4537(4) 0.7839(3) 0.3675(3) 0.0945(13) Uani 1 1 d . . . . .
H17 H 0.5210 0.7855 0.3664 0.113 Uiso 1 1 calc R U . . .
C18 C 0.4068(3) 0.7233(2) 0.3683(2) 0.0736(9) Uani 1 1 d . . . . .
H18 H 0.4427 0.6841 0.3673 0.088 Uiso 1 1 calc R U . . .
C19 C 0.4393(2) 0.61869(15) 0.17516(17) 0.0521(7) Uani 1 1 d . . . . .
C20 C 0.5248(2) 0.6204(2) 0.2479(2) 0.0687(9) Uani 1 1 d . . . . .
H20 H 0.5248 0.5957 0.2951 0.082 Uiso 1 1 calc R U . . .
C21 C 0.6099(3) 0.6581(3) 0.2512(2) 0.0903(13) Uani 1 1 d . . . . .
H21 H 0.6667 0.6590 0.3006 0.108 Uiso 1 1 calc R U . . .
C22 C 0.6115(3) 0.6946(2) 0.1813(2) 0.0842(12) Uani 1 1 d . . . . .
H22 H 0.6690 0.7203 0.1839 0.101 Uiso 1 1 calc R U . . .
C23 C 0.5288(3) 0.6929(2) 0.1087(2) 0.0729(10) Uani 1 1 d . . . . .
H23 H 0.5303 0.7168 0.0613 0.088 Uiso 1 1 calc R U . . .
C24 C 0.4426(2) 0.65571(17) 0.10516(19) 0.0600(8) Uani 1 1 d . . . . .
H24 H 0.3861 0.6553 0.0556 0.072 Uiso 1 1 calc R U . . .
C25 C 0.3265(3) 0.49620(16) 0.11079(18) 0.0594(7) Uani 1 1 d . . . . .
C26 C 0.3019(4) 0.43617(18) 0.1351(3) 0.0813(11) Uani 1 1 d . . . . .
H26 H 0.2924 0.4323 0.1875 0.098 Uiso 1 1 calc R U . . .
C27 C 0.2901(4) 0.3796(2) 0.0841(3) 0.0918(13) Uani 1 1 d . U . . .
H27 H 0.2711 0.3391 0.1020 0.110 Uiso 1 1 calc R U . . .
C28 C 0.3062(4) 0.3835(2) 0.0094(3) 0.0989(14) Uani 1 1 d . U . . .
H28 H 0.2962 0.3463 -0.0257 0.119 Uiso 1 1 calc R U . . .
C29 C 0.3378(6) 0.4432(3) -0.0147(3) 0.135(2) Uani 1 1 d . U . . .
H29 H 0.3532 0.4457 -0.0648 0.162 Uiso 1 1 calc R U . . .
C30 C 0.3469(6) 0.4994(2) 0.0351(3) 0.1218(19) Uani 1 1 d . U . . .
H30 H 0.3668 0.5398 0.0177 0.146 Uiso 1 1 calc R U . . .
C31 C 0.2156(2) 0.61651(15) 0.11130(16) 0.0509(6) Uani 1 1 d . . . . .
C32 C 0.1238(3) 0.58264(19) 0.0706(2) 0.0688(9) Uani 1 1 d . . . . .
H32 H 0.1227 0.5362 0.0706 0.083 Uiso 1 1 calc R U . . .
C33 C 0.0341(3) 0.6178(2) 0.0301(2) 0.0842(11) Uani 1 1 d . . . . .
H33 H -0.0271 0.5948 0.0043 0.101 Uiso 1 1 calc R U . . .
C34 C 0.0347(4) 0.6853(3) 0.0276(2) 0.0911(14) Uani 1 1 d . . . . .
H34 H -0.0258 0.7085 -0.0002 0.109 Uiso 1 1 calc R U . . .
C35 C 0.1242(4) 0.7196(2) 0.0659(3) 0.0840(12) Uani 1 1 d . . . . .
H35 H 0.1247 0.7660 0.0628 0.101 Uiso 1 1 calc R U . . .
C36 C 0.2145(3) 0.68532(17) 0.1096(2) 0.0633(8) Uani 1 1 d . . . . .
H36 H 0.2743 0.7090 0.1377 0.076 Uiso 1 1 calc R U . . .
C37 C 0.0509(4) 0.4178(3) 0.4228(2) 0.0902(14) Uani 1 1 d . . . . .
H37 H 0.1162 0.4221 0.4630 0.108 Uiso 1 1 calc R U . . .
C38 C 0.0039(4) 0.3591(3) 0.3901(2) 0.0937(14) Uani 1 1 d . . . . .
H38 H 0.0317 0.3166 0.4044 0.112 Uiso 1 1 calc R U . . .
C39 C -0.0938(4) 0.3735(4) 0.3312(3) 0.1109(18) Uani 1 1 d . U . . .
H39 H -0.1418 0.3424 0.3002 0.133 Uiso 1 1 calc R U . . .
C40 C -0.1059(5) 0.4423(4) 0.3276(4) 0.130(2) Uani 1 1 d . U . . .
H40 H -0.1625 0.4662 0.2935 0.155 Uiso 1 1 calc R U . . .
C41 C -0.0141(5) 0.4689(3) 0.3865(4) 0.1085(16) Uani 1 1 d . . . . .
H41 H -0.0006 0.5140 0.3985 0.130 Uiso 1 1 calc R U . . .
C42 C -0.0025(4) 0.3862(3) 0.1729(3) 0.1086(17) Uani 1 1 d . U . . .
H42 H -0.0560 0.3601 0.1385 0.130 Uiso 1 1 calc R U . . .
C43 C 0.0910(4) 0.3613(2) 0.2295(3) 0.0901(13) Uani 1 1 d . U . . .
H43 H 0.1096 0.3166 0.2398 0.108 Uiso 1 1 calc R U . . .
C44 C 0.1520(3) 0.41816(17) 0.26831(19) 0.0642(8) Uani 1 1 d . . . . .
C45 C 0.0927(3) 0.4764(2) 0.2345(2) 0.0712(9) Uani 1 1 d . . . . .
H45 H 0.1134 0.5204 0.2485 0.085 Uiso 1 1 calc R U . . .
C46 C -0.0027(3) 0.4560(3) 0.1763(2) 0.0946(14) Uani 1 1 d . U . . .
H46 H -0.0561 0.4839 0.1457 0.114 Uiso 1 1 calc R U . . .
C47 C 0.2490(3) 0.41388(16) 0.33676(19) 0.0589(7) Uani 1 1 d . . . . .
H47 H 0.2675 0.3736 0.3656 0.071 Uiso 1 1 calc R U . . .
C48 C 0.4615(2) 0.50366(15) 0.45609(16) 0.0479(6) Uani 1 1 d . . . . .
O2 O 0.3139(3) 0.36955(18) 0.53333(19) 0.1191(13) Uani 1 1 d . . . . .
O3 O 0.3061(4) 0.2859(2) 0.4565(3) 0.158(2) Uani 1 1 d . U . . .
O4 O 0.2298(3) 0.28417(15) 0.5475(2) 0.1108(11) Uani 1 1 d . . . . .
N3 N 0.2829(3) 0.31307(17) 0.5120(2) 0.0770(8) Uani 1 1 d . . . . .

loop_
_atom_site_aniso_label
_atom_site_aniso_U_11
_atom_site_aniso_U_22
_atom_site_aniso_U_33
_atom_site_aniso_U_23
_atom_site_aniso_U_13
_atom_site_aniso_U_12
Cu1 0.0471(2) 0.0502(2) 0.03552(19) 0.00852(15) 0.01678(15) 0.00341(16)
Fe1 0.0767(4) 0.0928(4) 0.0520(3) -0.0061(3) 0.0282(3) -0.0358(3)
P1 0.0427(3) 0.0523(4) 0.0377(3) -0.0012(3) 0.0136(3) 0.0013(3)
P2 0.0608(4) 0.0463(4) 0.0378(3) 0.0076(3) 0.0239(3) 0.0077(3)
O1 0.0429(9) 0.0686(13) 0.0471(10) 0.0248(9) 0.0143(8) 0.0041(9)
N1 0.0534(13) 0.0553(14) 0.0415(11) 0.0111(10) 0.0195(9) 0.0009(11)
N2 0.0538(13) 0.0541(14) 0.0444(12) 0.0194(10) 0.0174(10) 0.0078(11)
C1 0.0515(14) 0.0578(17) 0.0404(13) -0.0028(11) 0.0188(11) 0.0027(12)
C2 0.091(2) 0.071(2) 0.0453(16) -0.0044(14) 0.0142(16) -0.0107(18)
C3 0.115(3) 0.109(3) 0.0414(17) -0.0108(19) 0.0062(19) -0.014(3)
C4 0.111(3) 0.101(3) 0.0425(17) 0.0107(18) 0.0242(19) 0.013(2)
C5 0.103(3) 0.074(2) 0.0573(19) 0.0112(17) 0.0432(19) 0.011(2)
C6 0.0696(19) 0.0639(19) 0.0512(16) -0.0024(13) 0.0287(14) -0.0013(15)
C7 0.0484(14) 0.0555(16) 0.0470(14) -0.0049(12) 0.0172(11) 0.0027(12)
C8 0.0613(18) 0.081(2) 0.0564(17) -0.0058(15) 0.0258(14) 0.0089(16)
C9 0.063(2) 0.106(3) 0.091(3) 0.009(2) 0.044(2) 0.016(2)
C10 0.0461(18) 0.125(4) 0.111(3) 0.023(3) 0.028(2) 0.015(2)
C11 0.0517(18) 0.139(4) 0.072(2) 0.016(2) 0.0104(17) 0.013(2)
C12 0.0511(16) 0.102(3) 0.0521(17) 0.0041(17) 0.0173(13) 0.0082(17)
C13 0.0596(16) 0.0563(17) 0.0401(13) 0.0026(12) 0.0102(12) -0.0034(13)
C14 0.073(2) 0.060(2) 0.077(2) 0.0046(17) 0.0046(17) 0.0048(17)
C15 0.123(4) 0.053(2) 0.084(3) 0.0080(18) -0.006(3) 0.000(2)
C16 0.124(4) 0.083(3) 0.067(2) 0.017(2) 0.006(2) -0.043(3)
C17 0.099(3) 0.096(3) 0.091(3) 0.004(2) 0.034(2) -0.038(3)
C18 0.070(2) 0.076(2) 0.078(2) -0.0030(18) 0.0297(17) -0.0143(18)
C19 0.0573(16) 0.0611(18) 0.0462(14) 0.0108(12) 0.0282(12) 0.0123(13)
C20 0.0602(18) 0.098(3) 0.0555(17) 0.0281(17) 0.0289(15) 0.0106(17)
C21 0.0543(19) 0.150(4) 0.067(2) 0.030(2) 0.0212(16) -0.009(2)
C22 0.0563(19) 0.120(3) 0.084(2) 0.033(2) 0.0334(18) -0.001(2)
C23 0.069(2) 0.091(3) 0.071(2) 0.0336(18) 0.0402(17) 0.0144(18)
C24 0.0613(17) 0.075(2) 0.0506(15) 0.0190(14) 0.0277(13) 0.0100(15)
C25 0.080(2) 0.0540(18) 0.0504(15) 0.0042(13) 0.0294(14) 0.0133(15)
C26 0.113(3) 0.062(2) 0.095(3) -0.0067(19) 0.070(2) -0.001(2)
C27 0.108(3) 0.062(2) 0.126(3) -0.017(2) 0.068(3) -0.002(2)
C28 0.123(3) 0.071(3) 0.099(3) -0.028(2) 0.033(3) 0.014(2)
C29 0.244(7) 0.096(4) 0.089(3) -0.018(3) 0.088(4) 0.018(4)
C30 0.238(6) 0.072(3) 0.084(3) -0.003(2) 0.092(3) 0.007(3)
C31 0.0663(17) 0.0527(16) 0.0401(13) 0.0078(11) 0.0261(12) 0.0090(13)
C32 0.075(2) 0.076(2) 0.0489(16) 0.0014(15) 0.0116(15) 0.0067(18)
C33 0.076(2) 0.109(3) 0.0564(19) 0.004(2) 0.0062(17) 0.015(2)
C34 0.090(3) 0.119(4) 0.060(2) 0.019(2) 0.0196(19) 0.050(3)
C35 0.105(3) 0.074(2) 0.084(2) 0.027(2) 0.045(2) 0.041(2)
C36 0.075(2) 0.0568(19) 0.0675(19) 0.0103(15) 0.0357(16) 0.0144(15)
C37 0.101(3) 0.123(4) 0.057(2) -0.011(2) 0.040(2) -0.044(3)
C38 0.102(3) 0.121(4) 0.064(2) 0.008(2) 0.036(2) -0.046(3)
C39 0.093(3) 0.172(5) 0.076(3) -0.001(3) 0.038(2) -0.065(3)
C40 0.099(4) 0.188(6) 0.123(4) 0.033(4) 0.066(3) 0.018(4)
C41 0.133(5) 0.116(4) 0.102(3) -0.021(3) 0.072(3) -0.022(4)
C42 0.120(4) 0.150(4) 0.059(2) -0.029(2) 0.035(2) -0.077(3)
C43 0.128(4) 0.086(3) 0.071(2) -0.0236(19) 0.053(2) -0.046(2)
C44 0.082(2) 0.068(2) 0.0510(16) -0.0082(14) 0.0343(16) -0.0251(17)
C45 0.072(2) 0.086(2) 0.0540(17) 0.0109(16) 0.0195(15) -0.0271(19)
C46 0.083(3) 0.136(4) 0.058(2) 0.011(2) 0.0145(18) -0.042(3)
C47 0.081(2) 0.0501(17) 0.0562(17) 0.0058(13) 0.0376(16) -0.0047(15)
C48 0.0438(13) 0.0601(17) 0.0452(13) 0.0170(12) 0.0219(11) 0.0128(12)
O2 0.177(4) 0.098(2) 0.0782(18) 0.0164(17) 0.036(2) -0.052(2)
O3 0.263(5) 0.114(3) 0.158(3) 0.055(2) 0.150(4) 0.087(3)
O4 0.133(3) 0.081(2) 0.152(3) 0.0178(19) 0.091(2) -0.0100(18)
N3 0.098(2) 0.0641(19) 0.086(2) 0.0214(16) 0.0540(18) 0.0157(17)

loop_
_atom_type_symbol
_atom_type_description
_atom_type_scat_dispersion_real
_atom_type_scat_dispersion_imag
_atom_type_scat_source
C C 0.0181 0.0091 'International Tables Vol C Tables 4.2.6.8 and 6.1.1.4'
H H 0.0000 0.0000 'International Tables Vol C Tables 4.2.6.8 and 6.1.1.4'
Cu Cu -1.9646 0.5888 'International Tables Vol C Tables 4.2.6.8 and 6.1.1.4'
Fe Fe -1.1336 3.1974 'International Tables Vol C Tables 4.2.6.8 and 6.1.1.4'
N N 0.0311 0.0180 'International Tables Vol C Tables 4.2.6.8 and 6.1.1.4'
O O 0.0492 0.0322 'International Tables Vol C Tables 4.2.6.8 and 6.1.1.4'
P P 0.2955 0.4335 'International Tables Vol C Tables 4.2.6.8 and 6.1.1.4'

loop_
_geom_angle_atom_site_label_1
_geom_angle_atom_site_label_2
_geom_angle_atom_site_label_3
_geom_angle
_geom_angle_site_symmetry_1
_geom_angle_site_symmetry_3
_geom_angle_publ_flag
P2 Cu1 P1 124.04(3) . . ?
O1 Cu1 P1 91.32(6) . . ?
O1 Cu1 P2 115.61(5) . . ?
N1 Cu1 P1 110.04(7) . . ?
N1 Cu1 P2 122.94(7) . . ?
N1 Cu1 O1 76.99(8) . . ?
C37 Fe1 C46 156.2(2) . . ?
C38 Fe1 C37 39.09(17) . . ?
C38 Fe1 C41 65.9(2) . . ?
C38 Fe1 C42 126.7(2) . . ?
C38 Fe1 C45 155.83(16) . . ?
C38 Fe1 C46 162.80(17) . . ?
C39 Fe1 C37 67.12(17) . . ?
C39 Fe1 C38 40.57(19) . . ?
C39 Fe1 C41 67.1(2) . . ?
C39 Fe1 C42 107.88(19) . . ?
C39 Fe1 C45 162.2(2) . . ?
C39 Fe1 C46 125.25(19) . . ?
C40 Fe1 C37 67.7(2) . . ?
C40 Fe1 C38 67.6(2) . . ?
C40 Fe1 C39 40.0(2) . . ?
C40 Fe1 C41 41.0(2) . . ?
C40 Fe1 C42 119.7(3) . . ?
C40 Fe1 C45 125.9(3) . . ?
C40 Fe1 C46 107.6(2) . . ?
C41 Fe1 C37 39.0(2) . . ?
C41 Fe1 C42 155.9(3) . . ?
C41 Fe1 C45 109.7(2) . . ?
C41 Fe1 C46 122.2(3) . . ?
C42 Fe1 C37 163.1(2) . . ?
C42 Fe1 C46 39.9(2) . . ?
C43 Fe1 C37 126.3(2) . . ?
C43 Fe1 C38 107.8(2) . . ?
C43 Fe1 C39 119.3(2) . . ?
C43 Fe1 C40 153.5(3) . . ?
C43 Fe1 C41 163.0(2) . . ?
C43 Fe1 C42 40.6(2) . . ?
C43 Fe1 C45 69.14(17) . . ?
C43 Fe1 C46 68.6(2) . . ?
C44 Fe1 C37 108.86(17) . . ?
C44 Fe1 C38 120.57(18) . . ?
C44 Fe1 C39 155.0(2) . . ?
C44 Fe1 C40 163.7(3) . . ?
C44 Fe1 C41 126.39(19) . . ?
C44 Fe1 C42 68.38(17) . . ?
C44 Fe1 C43 41.54(14) . . ?
C44 Fe1 C45 41.17(15) . . ?
C44 Fe1 C46 68.71(16) . . ?
C45 Fe1 C37 122.24(15) . . ?
C45 Fe1 C42 67.48(17) . . ?
C45 Fe1 C46 40.28(14) . . ?
C1 P1 Cu1 109.32(9) . . ?
C7 P1 Cu1 119.16(9) . . ?
C7 P1 C1 105.15(12) . . ?
C7 P1 C13 104.51(14) . . ?
C13 P1 Cu1 113.40(10) . . ?
C13 P1 C1 103.98(13) . . ?
C19 P2 Cu1 114.13(9) . . ?
C19 P2 C25 105.45(14) . . ?
C19 P2 C31 105.42(13) . . ?
C25 P2 Cu1 119.64(10) . . ?
C31 P2 Cu1 108.52(8) . . ?
C31 P2 C25 102.22(14) . . ?
C48 O1 Cu1 108.08(17) . . ?
N2 N1 Cu1 111.51(17) . . ?
C47 N1 Cu1 133.4(2) . . ?
C47 N1 N2 115.0(2) . . ?
N1 N2 H2 121.5 . . ?
C48 N2 N1 117.0(2) . . ?
C48 N2 H2 121.5 . . ?
C2 C1 P1 122.8(2) . . ?
C6 C1 P1 118.6(2) . . ?
C6 C1 C2 118.3(3) . . ?
C1 C2 H2A 120.0 . . ?
C1 C2 C3 120.1(4) . . ?
C3 C2 H2A 120.0 . . ?
C2 C3 H3 119.7 . . ?
C4 C3 C2 120.5(4) . . ?
C4 C3 H3 119.7 . . ?
C3 C4 H4 120.0 . . ?
C5 C4 C3 120.0(3) . . ?
C5 C4 H4 120.0 . . ?
C4 C5 H5 120.1 . . ?
C4 C5 C6 119.7(4) . . ?
C6 C5 H5 120.1 . . ?
C1 C6 H6 119.3 . . ?
C5 C6 C1 121.4(3) . . ?
C5 C6 H6 119.3 . . ?
C8 C7 P1 123.7(2) . . ?
C12 C7 P1 117.4(2) . . ?
C12 C7 C8 118.8(3) . . ?
C7 C8 H8 119.8 . . ?
C9 C8 C7 120.4(3) . . ?
C9 C8 H8 119.8 . . ?
C8 C9 H9 120.0 . . ?
C10 C9 C8 120.0(3) . . ?
C10 C9 H9 120.0 . . ?
C9 C10 H10 119.5 . . ?
C9 C10 C11 121.0(3) . . ?
C11 C10 H10 119.5 . . ?
C10 C11 H11 120.4 . . ?
C12 C11 C10 119.2(4) . . ?
C12 C11 H11 120.4 . . ?
C7 C12 H12 119.7 . . ?
C11 C12 C7 120.5(3) . . ?
C11 C12 H12 119.7 . . ?
C14 C13 P1 123.6(3) . . ?
C14 C13 C18 118.8(3) . . ?
C18 C13 P1 117.6(3) . . ?
C13 C14 H14 120.1 . . ?
C13 C14 C15 119.8(4) . . ?
C15 C14 H14 120.1 . . ?
C14 C15 H15 119.9 . . ?
C16 C15 C14 120.1(4) . . ?
C16 C15 H15 119.9 . . ?
C15 C16 H16 119.8 . . ?
C17 C16 C15 120.3(4) . . ?
C17 C16 H16 119.8 . . ?
C16 C17 H17 120.0 . . ?
C16 C17 C18 119.9(4) . . ?
C18 C17 H17 120.0 . . ?
C13 C18 H18 119.5 . . ?
C17 C18 C13 121.0(4) . . ?
C17 C18 H18 119.5 . . ?
C20 C19 P2 118.3(2) . . ?
C20 C19 C24 118.0(3) . . ?
C24 C19 P2 123.7(2) . . ?
C19 C20 H20 119.6 . . ?
C21 C20 C19 120.8(3) . . ?
C21 C20 H20 119.6 . . ?
C20 C21 H21 119.9 . . ?
C20 C21 C22 120.3(3) . . ?
C22 C21 H21 119.9 . . ?
C21 C22 H22 120.1 . . ?
C23 C22 C21 119.9(4) . . ?
C23 C22 H22 120.1 . . ?
C22 C23 H23 119.9 . . ?
C22 C23 C24 120.1(3) . . ?
C24 C23 H23 119.9 . . ?
C19 C24 H24 119.6 . . ?
C23 C24 C19 120.9(3) . . ?
C23 C24 H24 119.6 . . ?
C26 C25 P2 119.4(2) . . ?
C26 C25 C30 117.6(3) . . ?
C30 C25 P2 123.0(3) . . ?
C25 C26 H26 119.0 . . ?
C25 C26 C27 122.1(4) . . ?
C27 C26 H26 119.0 . . ?
C26 C27 H27 120.0 . . ?
C28 C27 C26 120.0(4) . . ?
C28 C27 H27 120.0 . . ?
C27 C28 H28 120.4 . . ?
C27 C28 C29 119.2(4) . . ?
C29 C28 H28 120.4 . . ?
C28 C29 H29 119.8 . . ?
C28 C29 C30 120.4(5) . . ?
C30 C29 H29 119.8 . . ?
C25 C30 H30 119.7 . . ?
C29 C30 C25 120.5(5) . . ?
C29 C30 H30 119.7 . . ?
C32 C31 P2 119.6(2) . . ?
C36 C31 P2 121.6(3) . . ?
C36 C31 C32 118.3(3) . . ?
C31 C32 H32 119.8 . . ?
C33 C32 C31 120.3(4) . . ?
C33 C32 H32 119.8 . . ?
C32 C33 H33 119.7 . . ?
C34 C33 C32 120.7(4) . . ?
C34 C33 H33 119.7 . . ?
C33 C34 H34 120.0 . . ?
C33 C34 C35 120.0(4) . . ?
C35 C34 H34 120.0 . . ?
C34 C35 H35 119.8 . . ?
C34 C35 C36 120.3(4) . . ?
C36 C35 H35 119.8 . . ?
C31 C36 C35 120.3(4) . . ?
C31 C36 H36 119.9 . . ?
C35 C36 H36 119.9 . . ?
Fe1 C37 H37 125.9 . . ?
C38 C37 Fe1 69.9(2) . . ?
C38 C37 H37 125.8 . . ?
C41 C37 Fe1 70.0(3) . . ?
C41 C37 H37 125.8 . . ?
C41 C37 C38 108.3(5) . . ?
Fe1 C38 H38 125.4 . . ?
C37 C38 Fe1 71.0(2) . . ?
C37 C38 H38 125.7 . . ?
C37 C38 C39 108.6(5) . . ?
C39 C38 Fe1 69.4(2) . . ?
C39 C38 H38 125.7 . . ?
Fe1 C39 H39 125.6 . . ?
C38 C39 Fe1 70.0(2) . . ?
C38 C39 H39 126.0 . . ?
C40 C39 Fe1 70.0(3) . . ?
C40 C39 C38 107.9(5) . . ?
C40 C39 H39 126.0 . . ?
Fe1 C40 H40 124.8 . . ?
C39 C40 Fe1 70.0(3) . . ?
C39 C40 H40 127.0 . . ?
C39 C40 C41 106.0(5) . . ?
C41 C40 Fe1 69.8(3) . . ?
C41 C40 H40 127.0 . . ?
Fe1 C41 H41 125.9 . . ?
C37 C41 Fe1 71.1(3) . . ?
C37 C41 C40 109.2(6) . . ?
C37 C41 H41 125.4 . . ?
C40 C41 Fe1 69.2(3) . . ?
C40 C41 H41 125.4 . . ?
Fe1 C42 H42 127.1 . . ?
C43 C42 Fe1 69.0(2) . . ?
C43 C42 H42 125.1 . . ?
C46 C42 Fe1 70.5(2) . . ?
C46 C42 H42 125.1 . . ?
C46 C42 C43 109.8(4) . . ?
Fe1 C43 H43 125.4 . . ?
C42 C43 Fe1 70.4(3) . . ?
C42 C43 H43 126.6 . . ?
C42 C43 C44 106.8(4) . . ?
C44 C43 Fe1 69.2(2) . . ?
C44 C43 H43 126.6 . . ?
C43 C44 Fe1 69.3(2) . . ?
C43 C44 C47 124.0(4) . . ?
C45 C44 Fe1 70.1(2) . . ?
C45 C44 C43 107.3(4) . . ?
C45 C44 C47 128.2(3) . . ?
C47 C44 Fe1 119.7(2) . . ?
Fe1 C45 H45 126.5 . . ?
C44 C45 Fe1 68.77(18) . . ?
C44 C45 H45 125.8 . . ?
C46 C45 Fe1 70.4(2) . . ?
C46 C45 C44 108.4(4) . . ?
C46 C45 H45 125.8 . . ?
Fe1 C46 H46 126.5 . . ?
C42 C46 Fe1 69.6(2) . . ?
C42 C46 C45 107.7(4) . . ?
C42 C46 H46 126.2 . . ?
C45 C46 Fe1 69.3(2) . . ?
C45 C46 H46 126.2 . . ?
N1 C47 C44 122.0(3) . . ?
N1 C47 H47 119.0 . . ?
C44 C47 H47 119.0 . . ?
O1 C48 N2 124.8(2) . . ?
O1 C48 C48 120.8(3) . 3_666 ?
N2 C48 C48 114.4(3) . 3_666 ?
O2 N3 O4 120.1(4) . . ?
O3 N3 O2 119.3(4) . . ?
O3 N3 O4 120.6(4) . . ?

loop_
_geom_bond_atom_site_label_1
_geom_bond_atom_site_label_2
_geom_bond_distance
_geom_bond_site_symmetry_2
_geom_bond_publ_flag
Cu1 P1 2.2923(8) . ?
Cu1 P2 2.2331(7) . ?
Cu1 O1 2.2194(18) . ?
Cu1 N1 2.076(2) . ?
Fe1 C37 2.046(4) . ?
Fe1 C38 2.032(4) . ?
Fe1 C39 2.025(4) . ?
Fe1 C40 2.024(5) . ?
Fe1 C41 2.032(5) . ?
Fe1 C42 2.042(4) . ?
Fe1 C43 2.023(4) . ?
Fe1 C44 2.021(3) . ?
Fe1 C45 2.038(3) . ?
Fe1 C46 2.053(4) . ?
P1 C1 1.830(3) . ?
P1 C7 1.823(3) . ?
P1 C13 1.823(3) . ?
P2 C19 1.818(3) . ?
P2 C25 1.836(3) . ?
P2 C31 1.824(3) . ?
O1 C48 1.236(3) . ?
N1 N2 1.392(3) . ?
N1 C47 1.277(4) . ?
N2 H2 0.8600 . ?
N2 C48 1.323(4) . ?
C1 C2 1.385(4) . ?
C1 C6 1.383(4) . ?
C2 H2A 0.9300 . ?
C2 C3 1.386(5) . ?
C3 H3 0.9300 . ?
C3 C4 1.370(6) . ?
C4 H4 0.9300 . ?
C4 C5 1.367(6) . ?
C5 H5 0.9300 . ?
C5 C6 1.378(4) . ?
C6 H6 0.9300 . ?
C7 C8 1.392(4) . ?
C7 C12 1.381(4) . ?
C8 H8 0.9300 . ?
C8 C9 1.368(5) . ?
C9 H9 0.9300 . ?
C9 C10 1.356(6) . ?
C10 H10 0.9300 . ?
C10 C11 1.380(6) . ?
C11 H11 0.9300 . ?
C11 C12 1.378(5) . ?
C12 H12 0.9300 . ?
C13 C14 1.377(5) . ?
C13 C18 1.386(5) . ?
C14 H14 0.9300 . ?
C14 C15 1.396(6) . ?
C15 H15 0.9300 . ?
C15 C16 1.371(7) . ?
C16 H16 0.9300 . ?
C16 C17 1.359(7) . ?
C17 H17 0.9300 . ?
C17 C18 1.375(5) . ?
C18 H18 0.9300 . ?
C19 C20 1.384(4) . ?
C19 C24 1.398(4) . ?
C20 H20 0.9300 . ?
C20 C21 1.375(5) . ?
C21 H21 0.9300 . ?
C21 C22 1.385(5) . ?
C22 H22 0.9300 . ?
C22 C23 1.361(5) . ?
C23 H23 0.9300 . ?
C23 C24 1.381(5) . ?
C24 H24 0.9300 . ?
C25 C26 1.346(5) . ?
C25 C30 1.383(5) . ?
C26 H26 0.9300 . ?
C26 C27 1.393(5) . ?
C27 H27 0.9300 . ?
C27 C28 1.340(6) . ?
C28 H28 0.9300 . ?
C28 C29 1.375(7) . ?
C29 H29 0.9300 . ?
C29 C30 1.380(6) . ?
C30 H30 0.9300 . ?
C31 C32 1.394(5) . ?
C31 C36 1.377(4) . ?
C32 H32 0.9300 . ?
C32 C33 1.384(5) . ?
C33 H33 0.9300 . ?
C33 C34 1.351(6) . ?
C34 H34 0.9300 . ?
C34 C35 1.367(7) . ?
C35 H35 0.9300 . ?
C35 C36 1.394(5) . ?
C36 H36 0.9300 . ?
C37 H37 0.9300 . ?
C37 C38 1.365(6) . ?
C37 C41 1.361(7) . ?
C38 H38 0.9300 . ?
C38 C39 1.406(7) . ?
C39 H39 0.9300 . ?
C39 C40 1.386(8) . ?
C40 H40 0.9300 . ?
C40 C41 1.422(8) . ?
C41 H41 0.9300 . ?
C42 H42 0.9300 . ?
C42 C43 1.410(7) . ?
C42 C46 1.398(7) . ?
C43 H43 0.9300 . ?
C43 C44 1.434(5) . ?
C44 C45 1.427(5) . ?
C44 C47 1.443(5) . ?
C45 H45 0.9300 . ?
C45 C46 1.409(5) . ?
C46 H46 0.9300 . ?
C47 H47 0.9300 . ?
C48 C48 1.506(5) 3_666 ?
O2 N3 1.218(4) . ?
O3 N3 1.204(4) . ?
O4 N3 1.226(4) . ?

loop_
_geom_torsion_atom_site_label_1
_geom_torsion_atom_site_label_2
_geom_torsion_atom_site_label_3
_geom_torsion_atom_site_label_4
_geom_torsion
_geom_torsion_site_symmetry_1
_geom_torsion_site_symmetry_2
_geom_torsion_site_symmetry_3
_geom_torsion_site_symmetry_4
_geom_torsion_publ_flag
Cu1 P1 C1 C2 117.0(3) . . . . ?
Cu1 P1 C1 C6 -55.4(2) . . . . ?
Cu1 P1 C7 C8 128.6(3) . . . . ?
Cu1 P1 C7 C12 -49.5(3) . . . . ?
Cu1 P1 C13 C14 150.7(2) . . . . ?
Cu1 P1 C13 C18 -31.0(3) . . . . ?
Cu1 P2 C19 C20 25.6(3) . . . . ?
Cu1 P2 C19 C24 -153.1(2) . . . . ?
Cu1 P2 C25 C26 10.2(4) . . . . ?
Cu1 P2 C25 C30 -171.7(4) . . . . ?
Cu1 P2 C31 C32 -83.9(2) . . . . ?
Cu1 P2 C31 C36 87.7(2) . . . . ?
Cu1 O1 C48 N2 14.2(3) . . . . ?
Cu1 O1 C48 C48 -164.8(3) . . . 3_666 ?
Cu1 N1 N2 C48 -1.9(3) . . . . ?
Cu1 N1 C47 C44 -10.5(5) . . . . ?
Fe1 C37 C38 C39 -59.5(3) . . . . ?
Fe1 C37 C41 C40 58.9(3) . . . . ?
Fe1 C38 C39 C40 -59.9(3) . . . . ?
Fe1 C39 C40 C41 -60.9(3) . . . . ?
Fe1 C40 C41 C37 -60.0(3) . . . . ?
Fe1 C42 C43 C44 -59.9(2) . . . . ?
Fe1 C42 C46 C45 59.0(3) . . . . ?
Fe1 C43 C44 C45 -60.0(2) . . . . ?
Fe1 C43 C44 C47 112.6(3) . . . . ?
Fe1 C44 C45 C46 -59.5(3) . . . . ?
Fe1 C44 C47 N1 -109.5(3) . . . . ?
Fe1 C45 C46 C42 -59.2(3) . . . . ?
P1 C1 C2 C3 -172.1(3) . . . . ?
P1 C1 C6 C5 172.4(3) . . . . ?
P1 C7 C8 C9 -178.7(3) . . . . ?
P1 C7 C12 C11 178.8(3) . . . . ?
P1 C13 C14 C15 179.2(3) . . . . ?
P1 C13 C18 C17 -178.5(3) . . . . ?
P2 C19 C20 C21 -178.0(3) . . . . ?
P2 C19 C24 C23 178.6(3) . . . . ?
P2 C25 C26 C27 174.0(4) . . . . ?
P2 C25 C30 C29 -175.6(5) . . . . ?
P2 C31 C32 C33 171.4(3) . . . . ?
P2 C31 C36 C35 -173.5(2) . . . . ?
N1 N2 C48 O1 -9.3(4) . . . . ?
N1 N2 C48 C48 169.7(3) . . . 3_666 ?
N2 N1 C47 C44 171.3(3) . . . . ?
C1 P1 C7 C8 5.7(3) . . . . ?
C1 P1 C7 C12 -172.4(3) . . . . ?
C1 P1 C13 C14 -90.7(3) . . . . ?
C1 P1 C13 C18 87.6(3) . . . . ?
C1 C2 C3 C4 0.3(7) . . . . ?
C2 C1 C6 C5 -0.3(5) . . . . ?
C2 C3 C4 C5 -1.1(7) . . . . ?
C3 C4 C5 C6 1.1(6) . . . . ?
C4 C5 C6 C1 -0.4(5) . . . . ?
C6 C1 C2 C3 0.3(5) . . . . ?
C7 P1 C1 C2 -113.9(3) . . . . ?
C7 P1 C1 C6 73.6(3) . . . . ?
C7 P1 C13 C14 19.4(3) . . . . ?
C7 P1 C13 C18 -162.4(2) . . . . ?
C7 C8 C9 C10 0.4(6) . . . . ?
C8 C7 C12 C11 0.6(6) . . . . ?
C8 C9 C10 C11 -0.1(8) . . . . ?
C9 C10 C11 C12 0.0(8) . . . . ?
C10 C11 C12 C7 -0.3(7) . . . . ?
C12 C7 C8 C9 -0.6(5) . . . . ?
C13 P1 C1 C2 -4.4(3) . . . . ?
C13 P1 C1 C6 -176.8(2) . . . . ?
C13 P1 C7 C8 -103.5(3) . . . . ?
C13 P1 C7 C12 78.4(3) . . . . ?
C13 C14 C15 C16 -1.1(6) . . . . ?
C14 C13 C18 C17 -0.2(5) . . . . ?
C14 C15 C16 C17 0.5(6) . . . . ?
C15 C16 C17 C18 0.4(7) . . . . ?
C16 C17 C18 C13 -0.5(6) . . . . ?
C18 C13 C14 C15 1.0(5) . . . . ?
C19 P2 C25 C26 140.4(3) . . . . ?
C19 P2 C25 C30 -41.5(5) . . . . ?
C19 P2 C31 C32 153.5(2) . . . . ?
C19 P2 C31 C36 -35.0(3) . . . . ?
C19 C20 C21 C22 -0.5(7) . . . . ?
C20 C19 C24 C23 -0.1(5) . . . . ?
C20 C21 C22 C23 -0.5(7) . . . . ?
C21 C22 C23 C24 1.1(7) . . . . ?
C22 C23 C24 C19 -0.9(6) . . . . ?
C24 C19 C20 C21 0.8(5) . . . . ?
C25 P2 C19 C20 -107.7(3) . . . . ?
C25 P2 C19 C24 73.6(3) . . . . ?
C25 P2 C31 C32 43.4(3) . . . . ?
C25 P2 C31 C36 -145.0(2) . . . . ?
C25 C26 C27 C28 1.9(7) . . . . ?
C26 C25 C30 C29 2.6(9) . . . . ?
C26 C27 C28 C29 2.3(8) . . . . ?
C27 C28 C29 C30 -3.8(10) . . . . ?
C28 C29 C30 C25 1.4(11) . . . . ?
C30 C25 C26 C27 -4.2(7) . . . . ?
C31 P2 C19 C20 144.6(3) . . . . ?
C31 P2 C19 C24 -34.1(3) . . . . ?
C31 P2 C25 C26 -109.6(3) . . . . ?
C31 P2 C25 C30 68.5(4) . . . . ?
C31 C32 C33 C34 1.6(6) . . . . ?
C32 C31 C36 C35 -1.8(4) . . . . ?
C32 C33 C34 C35 -0.6(6) . . . . ?
C33 C34 C35 C36 -1.7(6) . . . . ?
C34 C35 C36 C31 2.9(5) . . . . ?
C36 C31 C32 C33 -0.4(5) . . . . ?
C37 C38 C39 Fe1 60.5(3) . . . . ?
C37 C38 C39 C40 0.5(5) . . . . ?
C38 C37 C41 Fe1 -59.6(3) . . . . ?
C38 C37 C41 C40 -0.7(5) . . . . ?
C38 C39 C40 Fe1 60.0(3) . . . . ?
C38 C39 C40 C41 -0.9(5) . . . . ?
C39 C40 C41 Fe1 61.0(4) . . . . ?
C39 C40 C41 C37 1.0(6) . . . . ?
C41 C37 C38 Fe1 59.6(3) . . . . ?
C41 C37 C38 C39 0.1(5) . . . . ?
C42 C43 C44 Fe1 60.7(3) . . . . ?
C42 C43 C44 C45 0.7(4) . . . . ?
C42 C43 C44 C47 173.3(3) . . . . ?
C43 C42 C46 Fe1 -57.8(3) . . . . ?
C43 C42 C46 C45 1.2(5) . . . . ?
C43 C44 C45 Fe1 59.5(2) . . . . ?
C43 C44 C45 C46 0.0(4) . . . . ?
C43 C44 C47 N1 166.6(3) . . . . ?
C44 C45 C46 Fe1 58.5(2) . . . . ?
C44 C45 C46 C42 -0.7(4) . . . . ?
C45 C44 C47 N1 -22.4(5) . . . . ?
C46 C42 C43 Fe1 58.7(3) . . . . ?
C46 C42 C43 C44 -1.2(4) . . . . ?
C47 N1 N2 C48 176.6(3) . . . . ?
C47 C44 C45 Fe1 -112.6(3) . . . . ?
C47 C44 C45 C46 -172.2(3) . . . . ?
